data_7134255
loop_
_publ_author_name
'Xiong, Li'
'Tang, Wenlei'
'Xiong, Chaozhi'
'Du, Jiajun'
'Zhang, Zhiyuan'
'Qiu, Yuqing'
'Shao, Zhen-Wu'
'Zhou, Xuemei'
'Liu, Chong'

_publ_section_title
;
 Construction of robust Cu-MOFs from bifunctional pyridine-hydroxamate
 linkers for photocatalytic CO<sub>2</sub> reduction.
;
_journal_issue 20
_journal_name_full 'Chemical communications (Cambridge, England)'
_journal_page_first 4030
_journal_page_last 4033
_journal_paper_doi 10.1039/d4cc06778a
_journal_volume 61
_journal_year 2025
_chemical_formula_moiety 'C24 H16 Cu5 N8 O8'
_chemical_formula_sum 'C24 H16 Cu5 N8 O8'
_chemical_formula_weight 862.15
_chemical_name_systematic SUM-23B
_space_group_crystal_system tetragonal
_space_group_IT_number 120
_space_group_name_Hall 'I -4 -2c'
_space_group_name_H-M_alt 'I -4 c 2'
_atom_sites_solution_hydrogens geom
_audit_creation_date 2024-12-14
_audit_creation_method
;
Olex2 1.3
(compiled 2020.11.12 svn.r5f609507 for OlexSys, GUI svn.r6408)
;
_audit_update_record
;
2025-01-25 deposited with the CCDC.	2025-02-09 downloaded from the CCDC.
;
_cell_angle_alpha 90
_cell_angle_beta 90
_cell_angle_gamma 90
_cell_formula_units_Z 8
_cell_length_a 23.9056(8)
_cell_length_b 23.9056(8)
_cell_length_c 14.4066(10)
_cell_measurement_reflns_used 4064
_cell_measurement_temperature 193.00
_cell_measurement_theta_max 52.230
_cell_measurement_theta_min 3.216
_cell_volume 8233.1(7)
_computing_cell_refinement 'SAINT V8.40B (?, 2016)'
_computing_data_collection 'APEX4 V2022.1-1 (Bruker, 2022)'
_computing_data_reduction 'SAINT V8.40B (?, 2016)'
_computing_molecular_graphics 'Olex2 1.3 (Dolomanov et al., 2009)'
_computing_publication_material 'Olex2 1.3 (Dolomanov et al., 2009)'
_computing_structure_refinement 'SHELXL 2019/3 (Sheldrick, 2015)'
_computing_structure_solution 'SHELXT 2018/2 (Sheldrick, 2018)'
_diffrn_ambient_temperature 193.0
_diffrn_detector_area_resol_mean 7.41
_diffrn_detector_type 'Bruker PHOTON II'
_diffrn_measured_fraction_theta_full 0.983
_diffrn_measured_fraction_theta_max 0.983
_diffrn_measurement_device 'four-circle diffractometer'
_diffrn_measurement_device_type 'Bruker APEX-II CCD'
_diffrn_measurement_method '\f and \w scans'
_diffrn_measurement_specimen_support 'nylon loop'
_diffrn_radiation_type GaK\a
_diffrn_radiation_wavelength 1.34139
_diffrn_reflns_av_R_equivalents 0.1208
_diffrn_reflns_av_unetI/netI 0.1140
_diffrn_reflns_Laue_measured_fraction_full 0.983
_diffrn_reflns_Laue_measured_fraction_max 0.983
_diffrn_reflns_limit_h_max 26
_diffrn_reflns_limit_h_min -28
_diffrn_reflns_limit_k_max 27
_diffrn_reflns_limit_k_min -28
_diffrn_reflns_limit_l_max 17
_diffrn_reflns_limit_l_min -17
_diffrn_reflns_number 16571
_diffrn_reflns_point_group_measured_fraction_full 0.967
_diffrn_reflns_point_group_measured_fraction_max 0.967
_diffrn_reflns_theta_full 53.594
_diffrn_reflns_theta_max 53.898
_diffrn_reflns_theta_min 2.274
_diffrn_source_current 2.23
_diffrn_source_power 0.1554533
_diffrn_source_voltage 69.71
_diffrn_standards_number 0
_exptl_absorpt_coefficient_mu 14.002
_exptl_absorpt_correction_T_max 0.7518
_exptl_absorpt_correction_T_min 0.5353
_exptl_absorpt_correction_type multi-scan
_exptl_absorpt_process_details
;
SADABS-2016/2 (Bruker,2016/2) was used for absorption correction.
wR2(int) was 0.1313 before and 0.0932 after correction.
The Ratio of minimum to maximum transmission is 0.7120.
The \l/2 correction factor is Not present.
;
_exptl_crystal_colour green
_exptl_crystal_density_diffrn 1.391
_exptl_crystal_description block
_exptl_crystal_F_000 3400
_exptl_crystal_size_max 0.13
_exptl_crystal_size_mid 0.12
_exptl_crystal_size_min 0.1
_refine_diff_density_max 0.539
_refine_diff_density_min -0.671
_refine_diff_density_rms 0.098
_refine_ls_abs_structure_details
;
 Refined as an inversion twin.
;
_refine_ls_abs_structure_Flack 0.22(2)
_refine_ls_extinction_method none
_refine_ls_goodness_of_fit_ref 0.991
_refine_ls_hydrogen_treatment constr
_refine_ls_matrix_type full
_refine_ls_number_parameters 204
_refine_ls_number_reflns 3653
_refine_ls_number_restraints 0
_refine_ls_restrained_S_all 0.991
_refine_ls_R_factor_all 0.1483
_refine_ls_R_factor_gt 0.0803
_refine_ls_shift/su_max 0.000
_refine_ls_shift/su_mean 0.000
_refine_ls_structure_factor_coef Fsqd
_refine_ls_weighting_details 'w=1/[\s^2^(Fo^2^)+(0.1469P)^2^] where P=(Fo^2^+2Fc^2^)/3'
_refine_ls_weighting_scheme calc
_refine_ls_wR_factor_gt 0.2011
_refine_ls_wR_factor_ref 0.2425
_reflns_Friedel_coverage 0.817
_reflns_Friedel_fraction_full 0.948
_reflns_Friedel_fraction_max 0.949
_reflns_number_gt 1891
_reflns_number_total 3653
_reflns_threshold_expression 'I > 2\s(I)'
_cod_data_source_file d4cc06778a2.cif
_cod_data_source_block SUM-23B
_cod_depositor_comments 'Adding full bibliography for 7134253--7134255.cif.'
_cod_original_cell_volume 8233.1(8)
_cod_database_code 7134255
_shelx_shelxl_version_number 2019/3
_shelx_space_group_comment
;
The symmetry employed for this shelxl refinement is uniquely defined
by the following loop, which should always be used as a source of
symmetry information in preference to the above space-group names.
They are only intended as comments.
;
_shelx_estimated_absorpt_t_max 0.335
_shelx_estimated_absorpt_t_min 0.263
_olex2_refinement_description
;
1. Twinned data refinement
 Scales: 0.78(2)
 0.22(2)
2. Fixed Uiso
 At 1.2 times of:
  All C(H) groups
3.a Aromatic/amide H refined with riding coordinates:
 C12(H12), C3(H3), C4(H4), C6(H6), C10(H10), C5(H5), C11(H11), C9(H9)
;
_smtbx_masks_special_details
;
A solvent mask was calculated and 1302 electrons were 
found in a volume of 3806\%A^3^ in 1 void per unit cell. 
This is consistent with the presence of 16.3[H2O] per Formula Unit 
which account for 1303 electrons per unit cell.
;
_smtbx_masks_void_probe_radius 1.2
_smtbx_masks_void_truncation_radius 1.2
_olex2_submission_special_instructions 'No special instructions were received'

loop_
_space_group_symop_operation_xyz
'x, y, z'
'-x, -y, z'
'y, -x, -z'
'-y, x, -z'
'x, -y, z+1/2'
'-x, y, z+1/2'
'y, x, -z+1/2'
'-y, -x, -z+1/2'
'x+1/2, y+1/2, z+1/2'
'-x+1/2, -y+1/2, z+1/2'
'y+1/2, -x+1/2, -z+1/2'
'-y+1/2, x+1/2, -z+1/2'
'x+1/2, -y+1/2, z+1'
'-x+1/2, y+1/2, z+1'
'y+1/2, x+1/2, -z+1'
'-y+1/2, -x+1/2, -z+1'

loop_
_atom_site_label
_atom_site_type_symbol
_atom_site_fract_x
_atom_site_fract_y
_atom_site_fract_z
_atom_site_U_iso_or_equiv
_atom_site_adp_type
_atom_site_occupancy
_atom_site_site_symmetry_order
_atom_site_calc_flag
_atom_site_refinement_flags_posn
_atom_site_refinement_flags_adp
_atom_site_refinement_flags_occupancy
_atom_site_disorder_assembly
_atom_site_disorder_group
Cu1 Cu 1.000000 0.500000 0.250000 0.083(3) Uani 1 4 d S T P . .
Cu4 Cu 0.500000 0.500000 0.500000 0.080(2) Uani 1 4 d S T P . .
Cu3 Cu 0.62614(11) 0.53471(11) 0.4649(3) 0.0810(13) Uani 1 1 d . . . . .
Cu2 Cu 0.88101(11) 0.55953(12) 0.2128(3) 0.0984(17) Uani 1 1 d . . . . .
O1 O 0.9342(5) 0.4566(5) 0.2424(14) 0.084(5) Uani 1 1 d . . . . .
O4 O 0.5558(5) 0.5564(5) 0.5044(13) 0.080(5) Uani 1 1 d . . . . .
O3 O 0.6248(5) 0.6054(5) 0.4048(13) 0.081(5) Uani 1 1 d . . . . .
N1 N 0.8847(5) 0.4822(6) 0.2592(17) 0.077(6) Uani 1 1 d . . . . .
O2 O 0.8664(5) 0.3963(5) 0.3298(15) 0.097(6) Uani 1 1 d . . . . .
N2 N 0.6969(6) 0.5094(6) 0.4155(17) 0.086(7) Uani 1 1 d . . . . .
N3 N 0.5408(8) 0.6100(6) 0.4772(15) 0.082(6) Uani 1 1 d . . . . .
N4 N 0.5679(6) 0.8012(7) 0.3259(18) 0.086(7) Uani 1 1 d . . . . .
C12 C 0.5204(8) 0.7171(7) 0.381(2) 0.084(8) Uani 1 1 d . . . . .
H12 H 0.487061 0.698843 0.400514 0.101 Uiso 1 1 calc R U . . .
C3 C 0.7944(8) 0.5230(8) 0.378(2) 0.087(8) Uani 1 1 d . . . . .
H3 H 0.825688 0.547443 0.374231 0.104 Uiso 1 1 calc R U . . .
C2 C 0.7984(7) 0.4698(7) 0.3478(19) 0.080(8) Uani 1 1 d . . . . .
C7 C 0.5779(7) 0.6318(8) 0.418(2) 0.080(8) Uani 1 1 d . . . . .
C1 C 0.8526(8) 0.4492(8) 0.315(2) 0.103(11) Uani 1 1 d . . . . .
C4 C 0.7426(8) 0.5419(9) 0.4147(19) 0.082(7) Uani 1 1 d . . . . .
H4 H 0.740372 0.578611 0.439681 0.098 Uiso 1 1 calc R U . . .
C6 C 0.7510(8) 0.4363(9) 0.347(2) 0.096(10) Uani 1 1 d . . . . .
H6 H 0.752359 0.399452 0.322026 0.116 Uiso 1 1 calc R U . . .
C8 C 0.5701(9) 0.6886(8) 0.383(2) 0.101(10) Uani 1 1 d . . . . .
C10 C 0.6136(8) 0.7753(9) 0.330(2) 0.100(10) Uani 1 1 d . . . . .
H10 H 0.646693 0.794207 0.310823 0.120 Uiso 1 1 calc R U . . .
C5 C 0.7025(8) 0.4575(11) 0.381(2) 0.091(8) Uani 1 1 d . . . . .
H5 H 0.670416 0.434041 0.381249 0.110 Uiso 1 1 calc R U . . .
C11 C 0.5180(10) 0.7718(9) 0.352(2) 0.104(10) Uani 1 1 d . . . . .
H11 H 0.482948 0.790339 0.349747 0.125 Uiso 1 1 calc R U . . .
C9 C 0.6180(10) 0.7181(11) 0.361(3) 0.135(15) Uani 1 1 d . . . . .
H9 H 0.653670 0.700840 0.366241 0.162 Uiso 1 1 calc R U . . .

loop_
_atom_site_aniso_label
_atom_site_aniso_U_11
_atom_site_aniso_U_22
_atom_site_aniso_U_33
_atom_site_aniso_U_23
_atom_site_aniso_U_13
_atom_site_aniso_U_12
Cu1 0.0364(14) 0.0364(14) 0.177(8) 0.000 0.000 0.000
Cu4 0.0390(15) 0.0390(15) 0.163(8) 0.000 0.000 0.000
Cu3 0.0430(15) 0.0436(15) 0.157(4) 0.0161(18) 0.0204(18) 0.0047(11)
Cu2 0.0374(14) 0.0449(16) 0.213(5) 0.027(2) -0.019(2) -0.0019(11)
O1 0.033(6) 0.041(6) 0.178(18) 0.007(9) 0.009(8) 0.008(4)
O4 0.036(7) 0.056(8) 0.147(16) 0.025(8) 0.010(8) 0.003(5)
O3 0.041(7) 0.046(7) 0.155(16) 0.003(8) 0.020(8) 0.007(5)
N1 0.031(7) 0.041(8) 0.159(19) 0.023(10) -0.003(10) 0.003(5)
O2 0.058(8) 0.048(8) 0.18(2) -0.007(10) 0.018(10) 0.012(6)
N2 0.050(9) 0.031(8) 0.18(2) 0.003(10) 0.017(11) 0.019(6)
N3 0.093(12) 0.041(8) 0.113(17) -0.028(9) 0.063(13) -0.012(7)
N4 0.045(9) 0.049(9) 0.16(2) 0.017(11) 0.014(11) -0.008(7)
C12 0.066(13) 0.035(10) 0.15(3) -0.015(12) 0.018(13) -0.009(8)
C3 0.041(10) 0.052(12) 0.17(3) 0.030(13) -0.009(13) 0.002(8)
C2 0.045(10) 0.038(11) 0.16(3) 0.028(12) 0.022(13) -0.010(8)
C7 0.033(10) 0.054(10) 0.15(2) -0.012(12) 0.048(12) 0.008(7)
C1 0.036(10) 0.051(12) 0.22(4) 0.001(15) 0.035(15) 0.005(9)
C4 0.056(12) 0.066(12) 0.12(2) 0.011(13) 0.017(13) -0.014(9)
C6 0.036(10) 0.076(16) 0.18(3) -0.014(15) -0.010(14) -0.016(9)
C8 0.081(15) 0.037(11) 0.18(3) 0.004(13) 0.003(16) 0.013(10)
C10 0.037(10) 0.058(12) 0.21(3) 0.021(16) -0.012(14) -0.014(9)
C5 0.034(10) 0.109(19) 0.13(3) -0.022(17) 0.001(12) 0.001(10)
C11 0.079(16) 0.064(14) 0.17(3) -0.022(16) 0.016(17) 0.020(11)
C9 0.058(13) 0.078(16) 0.27(5) 0.06(2) 0.012(19) -0.019(11)

loop_
_atom_type_symbol
_atom_type_description
_atom_type_scat_dispersion_real
_atom_type_scat_dispersion_imag
_atom_type_scat_source
C C 0.0137 0.0067 'International Tables Vol C Tables 4.2.6.8 and 6.1.1.4'
H H 0.0000 0.0000 'International Tables Vol C Tables 4.2.6.8 and 6.1.1.4'
Cu Cu -2.7974 3.6876 'International Tables Vol C Tables 4.2.6.8 and 6.1.1.4'
N N 0.0241 0.0134 'International Tables Vol C Tables 4.2.6.8 and 6.1.1.4'
O O 0.0389 0.0241 'International Tables Vol C Tables 4.2.6.8 and 6.1.1.4'

loop_
_geom_angle_atom_site_label_1
_geom_angle_atom_site_label_2
_geom_angle_atom_site_label_3
_geom_angle
_geom_angle_site_symmetry_1
_geom_angle_site_symmetry_3
_geom_angle_publ_flag
O1 Cu1 O1 90.20(8) 2_765 12_645 ?
O1 Cu1 O1 90.19(7) 12_645 . ?
O1 Cu1 O1 173.3(12) 2_765 . ?
O1 Cu1 O1 90.20(7) 2_765 11_565 ?
O1 Cu1 O1 173.3(12) 12_645 11_565 ?
O1 Cu1 O1 90.20(8) 11_565 . ?
O4 Cu4 O4 90.06(4) 2_665 4_656 ?
O4 Cu4 O4 90.06(4) 3_566 . ?
O4 Cu4 O4 176.2(12) 2_665 . ?
O4 Cu4 O4 90.06(4) 2_665 3_566 ?
O4 Cu4 O4 176.2(12) 4_656 3_566 ?
O4 Cu4 O4 90.06(4) 4_656 . ?
O4 Cu3 O3 82.8(6) . . ?
O4 Cu3 N2 175.6(9) . . ?
O4 Cu3 N3 87.2(6) . 3_566 ?
O3 Cu3 N2 97.2(7) . . ?
O3 Cu3 N3 167.9(6) . 3_566 ?
N2 Cu3 N3 92.3(7) . 3_566 ?
O1 Cu2 N1 85.2(6) 11_565 . ?
O1 Cu2 N4 169.3(6) 11_565 7 ?
N1 Cu2 N4 103.4(6) . 7 ?
O2 Cu2 O1 81.7(6) 11_565 11_565 ?
O2 Cu2 N1 166.4(6) 11_565 . ?
O2 Cu2 N4 90.0(7) 11_565 7 ?
Cu1 O1 Cu2 115.6(6) . 12_645 ?
N1 O1 Cu1 118.0(9) . . ?
N1 O1 Cu2 115.5(10) . 12_645 ?
Cu3 O4 Cu4 115.4(7) . . ?
N3 O4 Cu4 117.7(11) . . ?
N3 O4 Cu3 114.0(10) . . ?
C7 O3 Cu3 112.4(14) . . ?
O1 N1 Cu2 113.7(11) . . ?
O1 N1 C1 109.7(14) . . ?
C1 N1 Cu2 135.9(13) . . ?
C1 O2 Cu2 111.3(13) . 12_645 ?
C4 N2 Cu3 122.4(15) . . ?
C4 N2 C5 116.8(18) . . ?
C5 N2 Cu3 120.7(13) . . ?
O4 N3 Cu3 106.8(10) . 4_656 ?
C7 N3 Cu3 141.3(15) . 4_656 ?
C7 N3 O4 111.7(15) . . ?
C10 N4 Cu2 124.7(14) . 7 ?
C10 N4 C11 118.0(18) . . ?
C11 N4 Cu2 117.3(13) . 7 ?
C8 C12 H12 119.5 . . ?
C8 C12 C11 121(2) . . ?
C11 C12 H12 119.5 . . ?
C2 C3 H3 120.6 . . ?
C2 C3 C4 118.8(18) . . ?
C4 C3 H3 120.6 . . ?
C3 C2 C1 118.8(17) . . ?
C3 C2 C6 119(2) . . ?
C6 C2 C1 122(2) . . ?
O3 C7 N3 118(2) . . ?
O3 C7 C8 120.8(18) . . ?
N3 C7 C8 119.8(17) . . ?
N1 C1 C2 119.6(18) . . ?
O2 C1 N1 120.3(18) . . ?
O2 C1 C2 119.5(18) . . ?
N2 C4 C3 122(2) . . ?
N2 C4 H4 119.0 . . ?
C3 C4 H4 119.0 . . ?
C2 C6 H6 120.8 . . ?
C5 C6 C2 118(2) . . ?
C5 C6 H6 120.8 . . ?
C12 C8 C7 125(2) . . ?
C12 C8 C9 117(2) . . ?
C9 C8 C7 117(2) . . ?
N4 C10 H10 118.6 . . ?
N4 C10 C9 122.9(19) . . ?
C9 C10 H10 118.6 . . ?
N2 C5 C6 124(2) . . ?
N2 C5 H5 117.8 . . ?
C6 C5 H5 117.8 . . ?
N4 C11 H11 119.6 . . ?
C12 C11 N4 121(2) . . ?
C12 C11 H11 119.6 . . ?
C8 C9 C10 120(2) . . ?
C8 C9 H9 120.2 . . ?
C10 C9 H9 120.2 . . ?

loop_
_geom_bond_atom_site_label_1
_geom_bond_atom_site_label_2
_geom_bond_distance
_geom_bond_site_symmetry_2
_geom_bond_publ_flag
Cu1 O1 1.887(12) 2_765 ?
Cu1 O1 1.887(12) 11_565 ?
Cu1 O1 1.887(12) 12_645 ?
Cu1 O1 1.887(12) . ?
Cu4 O4 1.898(11) 4_656 ?
Cu4 O4 1.898(11) . ?
Cu4 O4 1.898(11) 3_566 ?
Cu4 O4 1.898(11) 2_665 ?
Cu3 O4 1.849(13) . ?
Cu3 O3 1.899(14) . ?
Cu3 N2 1.933(15) . ?
Cu3 N3 2.026(16) 3_566 ?
Cu2 O1 1.925(12) 11_565 ?
Cu2 N1 1.969(15) . ?
Cu2 O2 1.910(13) 11_565 ?
Cu2 N4 1.998(16) 7 ?
O1 N1 1.354(17) . ?
O4 N3 1.39(2) . ?
O3 C7 1.301(19) . ?
N1 C1 1.37(3) . ?
O2 C1 1.32(2) . ?
N2 C4 1.34(2) . ?
N2 C5 1.34(3) . ?
N3 C7 1.34(3) . ?
N4 C10 1.26(2) . ?
N4 C11 1.44(3) . ?
C12 H12 0.9500 . ?
C12 C8 1.37(3) . ?
C12 C11 1.37(3) . ?
C3 H3 0.9500 . ?
C3 C2 1.35(3) . ?
C3 C4 1.42(3) . ?
C2 C1 1.46(3) . ?
C2 C6 1.39(3) . ?
C7 C8 1.46(3) . ?
C4 H4 0.9500 . ?
C6 H6 0.9500 . ?
C6 C5 1.36(3) . ?
C8 C9 1.38(3) . ?
C10 H10 0.9500 . ?
C10 C9 1.44(3) . ?
C5 H5 0.9500 . ?
C11 H11 0.9500 . ?
C9 H9 0.9500 . ?

loop_
_geom_torsion_atom_site_label_1
_geom_torsion_atom_site_label_2
_geom_torsion_atom_site_label_3
_geom_torsion_atom_site_label_4
_geom_torsion
_geom_torsion_site_symmetry_1
_geom_torsion_site_symmetry_2
_geom_torsion_site_symmetry_3
_geom_torsion_site_symmetry_4
_geom_torsion_publ_flag
Cu1 O1 N1 Cu2 37(2) . . . . ?
Cu1 O1 N1 C1 -135.4(19) . . . . ?
Cu4 O4 N3 Cu3 43.7(18) . . . 4_656 ?
Cu4 O4 N3 C7 -131.9(18) . . . . ?
Cu3 O4 N3 Cu3 -176.3(9) . . . 4_656 ?
Cu3 O4 N3 C7 8(3) . . . . ?
Cu3 O3 C7 N3 7(3) . . . . ?
Cu3 O3 C7 C8 175(2) . . . . ?
Cu3 N2 C4 C3 -179.6(19) . . . . ?
Cu3 N2 C5 C6 -179(2) . . . . ?
Cu3 N3 C7 O3 176.7(19) 4_656 . . . ?
Cu3 N3 C7 C8 8(4) 4_656 . . . ?
Cu2 O1 N1 Cu2 179.5(9) 12_645 . . . ?
Cu2 O1 N1 C1 7(3) 12_645 . . . ?
Cu2 N1 C1 O2 177(2) . . . . ?
Cu2 N1 C1 C2 7(5) . . . . ?
Cu2 O2 C1 N1 13(4) 12_645 . . . ?
Cu2 O2 C1 C2 -177(2) 12_645 . . . ?
Cu2 N4 C10 C9 178(3) 7 . . . ?
Cu2 N4 C11 C12 -179(2) 7 . . . ?
O1 Cu1 O1 Cu2 -153.0(15) 11_565 . . 12_645 ?
O1 Cu1 O1 Cu2 20.3(4) 12_645 . . 12_645 ?
O1 Cu1 O1 N1 163(2) 12_645 . . . ?
O1 Cu1 O1 N1 -10.2(13) 11_565 . . . ?
O1 N1 C1 O2 -13(4) . . . . ?
O1 N1 C1 C2 176(2) . . . . ?
O4 Cu4 O4 Cu3 19.0(4) 3_566 . . . ?
O4 Cu4 O4 Cu3 -157.2(15) 4_656 . . . ?
O4 Cu4 O4 N3 -17.8(10) 4_656 . . . ?
O4 Cu4 O4 N3 158.4(19) 3_566 . . . ?
O4 Cu3 O3 C7 -1.7(17) . . . . ?
O4 N3 C7 O3 -10(3) . . . . ?
O4 N3 C7 C8 -178(2) . . . . ?
O3 Cu3 O4 Cu4 137.3(11) . . . . ?
O3 Cu3 O4 N3 -3.6(15) . . . . ?
O3 C7 C8 C12 170(3) . . . . ?
O3 C7 C8 C9 -18(4) . . . . ?
N2 Cu3 O3 C7 173.8(17) . . . . ?
N3 Cu3 O4 Cu4 -35.8(11) 3_566 . . . ?
N3 Cu3 O4 N3 -176.7(12) 3_566 . . . ?
N3 Cu3 O3 C7 33(5) 3_566 . . . ?
N3 C7 C8 C12 -21(5) . . . . ?
N3 C7 C8 C9 150(3) . . . . ?
N4 C10 C9 C8 4(6) . . . . ?
C12 C8 C9 C10 -5(5) . . . . ?
C3 C2 C1 N1 -44(4) . . . . ?
C3 C2 C1 O2 146(3) . . . . ?
C3 C2 C6 C5 -4(4) . . . . ?
C2 C3 C4 N2 -4(4) . . . . ?
C2 C6 C5 N2 1(5) . . . . ?
C7 C8 C9 C10 -178(3) . . . . ?
C1 C2 C6 C5 177(3) . . . . ?
C4 N2 C5 C6 0(4) . . . . ?
C4 C3 C2 C1 -176(3) . . . . ?
C4 C3 C2 C6 5(4) . . . . ?
C6 C2 C1 N1 135(3) . . . . ?
C6 C2 C1 O2 -35(5) . . . . ?
C8 C12 C11 N4 -2(4) . . . . ?
C10 N4 C11 C12 0(5) . . . . ?
C5 N2 C4 C3 1(4) . . . . ?
C11 N4 C10 C9 -1(5) . . . . ?
C11 C12 C8 C7 176(3) . . . . ?
C11 C12 C8 C9 5(5) . . . . ?

loop_
_twin_individual_id
_twin_individual_mass_fraction_refined
1 0.78(2)
2 0.22(2)

loop_
_smtbx_masks_void_nr
_smtbx_masks_void_average_x
_smtbx_masks_void_average_y
_smtbx_masks_void_average_z
_smtbx_masks_void_volume
_smtbx_masks_void_count_electrons
_smtbx_masks_void_content
1 -0.838 -0.148 -0.700 3806.1 1302.3 '130.3 H2O'
